data_4337366
loop_
_publ_author_name
'De Sio, St\'ephanie M'
'Wilson, Richard E.'

_publ_section_title
;
 Structural and spectroscopic studies of fluoroprotactinates.
;
_journal_issue 3
_journal_name_full 'Inorganic chemistry'
_journal_page_first 1750
_journal_page_last 1755
_journal_paper_doi 10.1021/ic402877a
_journal_volume 53
_journal_year 2014
_chemical_formula_moiety 'F6 Pa, C4 H12 N '
_chemical_formula_sum 'C4 H12 F6 N Pa'
_chemical_formula_weight 419.15
_chemical_melting_point ?
_chemical_name_systematic
;
 ?
;
_space_group_crystal_system orthorhombic
_space_group_IT_number 58
_space_group_name_Hall '-P 2 2n'
_space_group_name_H-M_alt 'P n n m'
_symmetry_space_group_name_Hall '-P 2 2n'
_symmetry_space_group_name_H-M 'P n n m'
_atom_sites_solution_hydrogens geom
_audit_creation_method SHELXL-2013
_cell_angle_alpha 90
_cell_angle_beta 90
_cell_angle_gamma 90
_cell_formula_units_Z 4
_cell_length_a 8.0330(4)
_cell_length_b 15.9214(7)
_cell_length_c 7.9958(4)
_cell_measurement_reflns_used 2003
_cell_measurement_temperature 100(2)
_cell_measurement_theta_max 33.03
_cell_measurement_theta_min 2.56
_cell_volume 1022.64(9)
_computing_structure_refinement 'SHELXL-2013 (Sheldrick, 2013)'
_diffrn_ambient_temperature 100(2)
_diffrn_measured_fraction_theta_full 1.000
_diffrn_measured_fraction_theta_max 0.972
_diffrn_measurement_device_type 'BRUKER APEX II'
_diffrn_measurement_method '0.5 deg w/ scan'
_diffrn_radiation_type MoK\a
_diffrn_radiation_wavelength 0.71073
_diffrn_reflns_av_R_equivalents 0.0186
_diffrn_reflns_av_unetI/netI 0.0100
_diffrn_reflns_Laue_measured_fraction_full 1.000
_diffrn_reflns_Laue_measured_fraction_max 0.972
_diffrn_reflns_limit_h_max 12
_diffrn_reflns_limit_h_min -11
_diffrn_reflns_limit_k_max 24
_diffrn_reflns_limit_k_min -23
_diffrn_reflns_limit_l_max 11
_diffrn_reflns_limit_l_min -12
_diffrn_reflns_number 17156
_diffrn_reflns_point_group_measured_fraction_full 1.000
_diffrn_reflns_point_group_measured_fraction_max 0.972
_diffrn_reflns_theta_full 25.000
_diffrn_reflns_theta_max 33.031
_diffrn_reflns_theta_min 2.559
_exptl_absorpt_coefficient_mu 15.287
_exptl_absorpt_correction_T_max 0.3101
_exptl_absorpt_correction_T_min 0.3101
_exptl_absorpt_correction_type multi-scan
_exptl_absorpt_process_details SADABS
_exptl_crystal_colour colorless
_exptl_crystal_density_diffrn 2.722
_exptl_crystal_density_meas ?
_exptl_crystal_description block
_exptl_crystal_F_000 752
_exptl_crystal_size_max 0.100
_exptl_crystal_size_mid 0.100
_exptl_crystal_size_min 0.100
_refine_diff_density_max 4.139
_refine_diff_density_min -2.294
_refine_diff_density_rms 0.342
_refine_ls_extinction_method none
_refine_ls_goodness_of_fit_ref 1.225
_refine_ls_hydrogen_treatment constr
_refine_ls_matrix_type full
_refine_ls_number_parameters 57
_refine_ls_number_reflns 2003
_refine_ls_number_restraints 0
_refine_ls_restrained_S_all 1.225
_refine_ls_R_factor_all 0.0473
_refine_ls_R_factor_gt 0.0326
_refine_ls_shift/su_max 0.000
_refine_ls_shift/su_mean 0.000
_refine_ls_structure_factor_coef Fsqd
_refine_ls_weighting_details 'w=1/[\s^2^(Fo^2^)+(0.0297P)^2^+10.8697P] where P=(Fo^2^+2Fc^2^)/3'
_refine_ls_weighting_scheme calc
_refine_ls_wR_factor_gt 0.0817
_refine_ls_wR_factor_ref 0.0925
_reflns_Friedel_coverage 0.000
_reflns_number_gt 1234
_reflns_number_total 2003
_reflns_threshold_expression 'I > 2\s(I)'
_cod_data_source_file ic402877a_si_001.cif
_cod_data_source_block Me4NPaF6
_cod_depositor_comments
;
The following automatic conversions were performed:

'_chemical_melting_point' value 'not measured' was changed to '?' -
the value is undefined or not given.

Automatic conversion script
Id: cif_fix_values 2281 2013-09-26 08:29:07Z andrius 

The following automatic conversions were performed:

'_exptl_crystal_density_meas' value 'not measured' was changed to '?'
- the value is perceived as not measured.

Automatic conversion script
Id: cif_fix_values 3008 2015-01-20 13:52:24Z robertas 
;
_cod_database_code 4337366
_shelx_space_group_comment
;
The symmetry employed for this shelxl refinement is uniquely defined
by the following loop, which should always be used as a source of
symmetry information in preference to the above space-group names.
They are only intended as comments.
;
_shelx_estimated_absorpt_t_min 0.310
_shelx_estimated_absorpt_t_max 0.310
_shelxl_version_number 2013-4

loop_
_space_group_symop_operation_xyz
'x, y, z'
'-x, -y, z'
'-x+1/2, y+1/2, -z+1/2'
'x+1/2, -y+1/2, -z+1/2'
'-x, -y, -z'
'x, y, -z'
'x-1/2, -y-1/2, z-1/2'
'-x-1/2, y-1/2, z-1/2'

loop_
_atom_site_label
_atom_site_type_symbol
_atom_site_fract_x
_atom_site_fract_y
_atom_site_fract_z
_atom_site_U_iso_or_equiv
_atom_site_adp_type
_atom_site_occupancy
_atom_site_site_symmetry_order
_atom_site_calc_flag
_atom_site_refinement_flags_posn
_atom_site_refinement_flags_adp
_atom_site_refinement_flags_occupancy
Pa1 Pa 0.0000 0.0000 0.74983(3) 0.01534(9) Uani 1 2 d S T P
F1 F -0.1450(6) -0.0224(3) 1.0000 0.0232(9) Uani 1 2 d S T P
F2 F 0.2387(5) 0.0409(3) 0.6877(5) 0.0457(11) Uani 1 1 d . . .
F3 F -0.0742(6) 0.1216(2) 0.8111(4) 0.0390(10) Uani 1 1 d . . .
F4 F 0.0525(7) -0.0710(3) 0.5000 0.0269(10) Uani 1 2 d S T P
C1 C -0.1454(19) -0.2516(10) 0.5000 0.077(3) Uani 1 2 d S T P
H1A H -0.2493 -0.2838 0.5000 0.116 Uiso 0.5 2 calc R U P
H1B H -0.1409 -0.2161 0.3999 0.116 Uiso 0.25 1 calc R U P
H1C H -0.1409 -0.2161 0.6001 0.116 Uiso 0.25 1 calc R U P
H1D H -0.1047 -0.1935 0.5000 0.116 Uiso 0.5 2 calc R U P
H1E H -0.2132 -0.2613 0.6001 0.116 Uiso 0.25 1 calc R U P
H1F H -0.2132 -0.2613 0.3999 0.116 Uiso 0.25 1 calc R U P
N1 N -0.0065(11) -0.3082(6) 0.5000 0.052(3) Uani 1 2 d S T P
C2 C -0.0155(12) -0.3227(10) 0.2789(16) 0.077(3) Uani 1 1 d . . .
H2A H 0.0707 -0.3626 0.2445 0.116 Uiso 0.5 1 calc R U P
H2B H 0.0030 -0.2687 0.2228 0.116 Uiso 0.5 1 calc R U P
H2C H -0.1252 -0.3446 0.2478 0.116 Uiso 0.5 1 calc R U P
H2D H -0.1051 -0.2880 0.2323 0.116 Uiso 0.5 1 calc R U P
H2E H -0.0374 -0.3819 0.2539 0.116 Uiso 0.5 1 calc R U P
H2F H 0.0909 -0.3060 0.2289 0.116 Uiso 0.5 1 calc R U P
C3 C 0.1600(13) -0.2715(8) 0.5000 0.048(3) Uani 1 2 d S T P
H3A H 0.2434 -0.3164 0.5000 0.072 Uiso 0.5 2 calc R U P
H3B H 0.1743 -0.2367 0.6001 0.072 Uiso 0.25 1 calc R U P
H3C H 0.1743 -0.2367 0.3999 0.072 Uiso 0.25 1 calc R U P
H3D H 0.1513 -0.2101 0.5000 0.072 Uiso 0.5 2 calc R U P
H3E H 0.2203 -0.2898 0.3999 0.072 Uiso 0.25 1 calc R U P
H3F H 0.2203 -0.2898 0.6001 0.072 Uiso 0.25 1 calc R U P

loop_
_atom_site_aniso_label
_atom_site_aniso_U_11
_atom_site_aniso_U_22
_atom_site_aniso_U_33
_atom_site_aniso_U_23
_atom_site_aniso_U_13
_atom_site_aniso_U_12
Pa1 0.01925(13) 0.01744(12) 0.00932(12) 0.000 0.000 -0.00045(9)
F1 0.024(2) 0.034(2) 0.0120(18) 0.000 0.000 -0.004(2)
F2 0.034(2) 0.086(3) 0.0167(17) -0.001(2) 0.0031(16) -0.024(2)
F3 0.075(3) 0.0273(17) 0.0143(15) -0.0014(14) 0.002(2) 0.016(2)
F4 0.044(3) 0.025(2) 0.0127(19) 0.000 0.000 0.008(2)
C1 0.052(5) 0.084(7) 0.095(8) 0.000 0.000 0.011(4)
N1 0.034(5) 0.032(5) 0.090(9) 0.000 0.000 -0.002(4)
C2 0.052(5) 0.084(7) 0.095(8) 0.000 0.000 0.011(4)
C3 0.024(5) 0.050(6) 0.070(8) 0.000 0.000 -0.012(4)

loop_
_atom_type_symbol
_atom_type_description
_atom_type_scat_dispersion_real
_atom_type_scat_dispersion_imag
_atom_type_scat_source
C C 0.0033 0.0016 'International Tables Vol C Tables 4.2.6.8 and 6.1.1.4'
H H 0.0000 0.0000 'International Tables Vol C Tables 4.2.6.8 and 6.1.1.4'
N N 0.0061 0.0033 'International Tables Vol C Tables 4.2.6.8 and 6.1.1.4'
F F 0.0171 0.0103 'International Tables Vol C Tables 4.2.6.8 and 6.1.1.4'
Pa Pa -8.0334 9.2807 'International Tables Vol C Tables 4.2.6.8 and 6.1.1.4'

loop_
_geom_angle_atom_site_label_1
_geom_angle_atom_site_label_2
_geom_angle_atom_site_label_3
_geom_angle
_geom_angle_site_symmetry_1
_geom_angle_site_symmetry_3
F3 Pa1 F3 152.80(19) 2 .
F3 Pa1 F2 91.7(2) 2 2
F3 Pa1 F2 94.8(2) . 2
F3 Pa1 F2 94.8(2) 2 .
F3 Pa1 F2 91.7(2) . .
F2 Pa1 F2 152.4(2) 2 .
F3 Pa1 F4 72.52(14) 2 .
F3 Pa1 F4 134.66(14) . .
F2 Pa1 F4 79.11(19) 2 .
F2 Pa1 F4 77.37(18) . .
F3 Pa1 F4 134.66(14) 2 5_556
F3 Pa1 F4 72.52(14) . 5_556
F2 Pa1 F4 77.36(18) 2 5_556
F2 Pa1 F4 79.11(19) . 5_556
F4 Pa1 F4 62.3(2) . 5_556
F3 Pa1 F1 78.46(17) 2 .
F3 Pa1 F1 78.36(17) . .
F2 Pa1 F1 72.45(15) 2 .
F2 Pa1 F1 135.10(15) . .
F4 Pa1 F1 138.35(17) . .
F4 Pa1 F1 135.64(17) 5_556 .
F3 Pa1 F1 78.36(17) 2 5_557
F3 Pa1 F1 78.47(17) . 5_557
F2 Pa1 F1 135.10(15) 2 5_557
F2 Pa1 F1 72.45(15) . 5_557
F4 Pa1 F1 135.64(17) . 5_557
F4 Pa1 F1 138.35(17) 5_556 5_557
F1 Pa1 F1 62.7(2) . 5_557
F3 Pa1 Pa1 103.60(10) 2 5_556
F3 Pa1 Pa1 103.60(10) . 5_556
F2 Pa1 Pa1 76.22(11) 2 5_556
F2 Pa1 Pa1 76.22(11) . 5_556
F4 Pa1 Pa1 31.13(10) . 5_556
F4 Pa1 Pa1 31.13(10) 5_556 5_556
F1 Pa1 Pa1 148.66(10) . 5_556
F1 Pa1 Pa1 148.66(10) 5_557 5_556
F3 Pa1 Pa1 76.40(10) 2 5_557
F3 Pa1 Pa1 76.40(10) . 5_557
F2 Pa1 Pa1 103.78(11) 2 5_557
F2 Pa1 Pa1 103.78(11) . 5_557
F4 Pa1 Pa1 148.87(10) . 5_557
F4 Pa1 Pa1 148.87(10) 5_556 5_557
F1 Pa1 Pa1 31.34(10) . 5_557
F1 Pa1 Pa1 31.34(10) 5_557 5_557
Pa1 Pa1 Pa1 180.0 5_556 5_557
Pa1 F1 Pa1 117.3(2) 5_557 .
Pa1 F4 Pa1 117.7(2) . 5_556
C1 N1 C3 117.5(11) . .
C1 N1 C2 92.8(5) . 6_556
C3 N1 C2 95.1(5) . 6_556
C1 N1 C2 92.8(5) . .
C3 N1 C2 95.1(5) . .
C2 N1 C2 164.4(13) 6_556 .

loop_
_geom_bond_atom_site_label_1
_geom_bond_atom_site_label_2
_geom_bond_distance
_geom_bond_site_symmetry_2
Pa1 F3 2.084(4) 2
Pa1 F3 2.084(4) .
Pa1 F2 2.085(4) 2
Pa1 F2 2.085(4) .
Pa1 F4 2.334(3) .
Pa1 F4 2.334(3) 5_556
Pa1 F1 2.342(3) .
Pa1 F1 2.342(3) 5_557
Pa1 Pa1 3.9952(5) 5_556
Pa1 Pa1 4.0006(5) 5_557
F1 Pa1 2.342(3) 5_557
F4 Pa1 2.334(3) 5_556
C1 N1 1.434(17) .
N1 C3 1.460(13) .
N1 C2 1.785(13) 6_556
N1 C2 1.785(13) .
